data_4076595
loop_
_publ_author_name
'Turbervill, Robert S. P.'
'Goicoechea, Jose M.'

_publ_contact_author
;
 Dr. J. M. Goicoechea           
 Chemistry Research Laboratory
 University of Oxford
 Mansfield Road
 Oxford
 OX1 3TA
 UK
;
_publ_section_title
;
 Hydrophosphination of Carbodiimides Using Protic Heptaphosphide Cages: A
 Unique Effect of the Bimodal Activity of Protonated Group 15 Zintl Ions
;
_journal_issue 6
_journal_name_full Organometallics
_journal_page_first 2452
_journal_paper_doi 10.1021/om300072z
_journal_volume 31
_journal_year 2012
_chemical_absolute_configuration unk
_chemical_formula_moiety 'C38 H58 N4 P7, C18 H36 K N2 O6, 0.35(C6 H14), 0.65(C4 H8 O)'
_chemical_formula_sum 'C60.69 H104.08 K N6 O6.65 P7'
_chemical_formula_weight 1280.26
_chemical_name_systematic
; 
[K(2,2,2-crypt)]{P[C(NHDipp)(NDipp)][C(NHCy)(NCy)]}*0.65THF*0.35hex
;
_space_group_IT_number 14
_symmetry_cell_setting monoclinic
_symmetry_space_group_name_Hall '-P 2yn'
_symmetry_space_group_name_H-M 'P 1 21/n 1'
_atom_sites_solution_hydrogens geom
_atom_sites_solution_primary direct
_atom_sites_solution_secondary difmap
_audit_creation_method SHELXL-97
_cell_angle_alpha 90.00
_cell_angle_beta 91.4880(10)
_cell_angle_gamma 90.00
_cell_formula_units_Z 4
_cell_length_a 16.0447(2)
_cell_length_b 26.4964(3)
_cell_length_c 16.91730(10)
_cell_measurement_reflns_used 19776
_cell_measurement_temperature 150(2)
_cell_measurement_theta_max 76.6334
_cell_measurement_theta_min 3.0974
_cell_volume 7189.57(13)
_computing_cell_refinement
;
CrysAlisPro, Agilent Technologies,
Version 1.171.35.8 (release 07-03-2011 CrysAlis171 .NET)
(compiled Mar  7 2011,18:06:32)
;
_computing_data_collection
;
CrysAlisPro, Agilent Technologies,
Version 1.171.35.8 (release 07-03-2011 CrysAlis171 .NET)
(compiled Mar  7 2011,18:06:32)
;
_computing_data_reduction
;
CrysAlisPro, Agilent Technologies,
Version 1.171.35.8 (release 07-03-2011 CrysAlis171 .NET)
(compiled Mar  7 2011,18:06:32)
;
_computing_molecular_graphics 'WinGX (Farrugia, 2005)'
_computing_publication_material 'XCIF (Sheldrick, 2001)'
_computing_structure_refinement 'SHELXL-97 (Sheldrick, 1997)'
_computing_structure_solution 'SHELXS-97 (Sheldrick, 1990)'
_diffrn_ambient_temperature 150(2)
_diffrn_measured_fraction_theta_full 0.987
_diffrn_measured_fraction_theta_max 0.987
_diffrn_measurement_device_type area
_diffrn_measurement_method 'omega scans'
_diffrn_radiation_monochromator mirror
_diffrn_radiation_source 'fine-focus sealed tube'
_diffrn_radiation_type CuK\a
_diffrn_radiation_wavelength 1.54178
_diffrn_reflns_av_R_equivalents 0.0341
_diffrn_reflns_av_sigmaI/netI 0.0334
_diffrn_reflns_limit_h_max 17
_diffrn_reflns_limit_h_min -20
_diffrn_reflns_limit_k_max 31
_diffrn_reflns_limit_k_min -33
_diffrn_reflns_limit_l_max 21
_diffrn_reflns_limit_l_min -20
_diffrn_reflns_number 45894
_diffrn_reflns_theta_full 76.83
_diffrn_reflns_theta_max 76.83
_diffrn_reflns_theta_min 3.10
_exptl_absorpt_coefficient_mu 2.512
_exptl_absorpt_correction_T_max 0.8639
_exptl_absorpt_correction_T_min 0.5195
_exptl_absorpt_correction_type multi-scan
_exptl_absorpt_process_details
;
CrysAlisPro, Agilent Technologies,
Version 1.171.35.8 (release 07-03-2011 CrysAlis171 .NET)
(compiled Mar  7 2011,18:06:32)
Empirical absorption correction using spherical harmonics,
 implemented in SCALE3 ABSPACK scaling algorithm.
;
_exptl_crystal_colour yellow
_exptl_crystal_density_diffrn 1.183
_exptl_crystal_density_meas ?
_exptl_crystal_density_method 'not measured'
_exptl_crystal_description plate
_exptl_crystal_F_000 2750
_exptl_crystal_size_max 0.30
_exptl_crystal_size_mid 0.10
_exptl_crystal_size_min 0.06
_refine_diff_density_max 0.393
_refine_diff_density_min -0.320
_refine_diff_density_rms 0.042
_refine_ls_extinction_method none
_refine_ls_goodness_of_fit_ref 1.023
_refine_ls_hydrogen_treatment constr
_refine_ls_matrix_type full
_refine_ls_number_parameters 983
_refine_ls_number_reflns 14987
_refine_ls_number_restraints 103
_refine_ls_restrained_S_all 1.024
_refine_ls_R_factor_all 0.0498
_refine_ls_R_factor_gt 0.0404
_refine_ls_shift/su_max 0.001
_refine_ls_shift/su_mean 0.000
_refine_ls_structure_factor_coef Fsqd
_refine_ls_weighting_details 'calc w=1/[\s^2^(Fo^2^)+(0.0547P)^2^+2.2485P] where P=(Fo^2^+2Fc^2^)/3'
_refine_ls_weighting_scheme calc
_refine_ls_wR_factor_gt 0.1037
_refine_ls_wR_factor_ref 0.1110
_reflns_number_gt 12641
_reflns_number_total 14987
_reflns_threshold_expression >2\s(I)
_cod_data_source_file om300072z_si_001.cif
_cod_data_source_block 8
_cod_depositor_comments
;
The following automatic conversions were performed:

'_symmetry_cell_setting' value 'Monoclinic' changed to 'monoclinic'
according to /home/saulius/struct/CIF-dictionaries/cif_core.dic
dictionary named 'cif_core.dic' version 2.4.1 from 2010-06-29.

Automatic conversion script
Id: cif_fix_values 1715 2011-07-08 13:25:40Z adriana 

The following automatic conversions were performed:

'_exptl_crystal_density_meas' value 'not measured' was changed to '?'
- the value is perceived as not measured.

Automatic conversion script
Id: cif_fix_values 3008 2015-01-20 13:52:24Z robertas 
;
_cod_original_sg_symbol_H-M P2(1)/n
_cod_database_code 4076595

loop_
_symmetry_equiv_pos_as_xyz
'x, y, z'
'-x+1/2, y+1/2, -z+1/2'
'-x, -y, -z'
'x-1/2, -y-1/2, z-1/2'

loop_
_atom_site_label
_atom_site_type_symbol
_atom_site_fract_x
_atom_site_fract_y
_atom_site_fract_z
_atom_site_U_iso_or_equiv
_atom_site_adp_type
_atom_site_occupancy
_atom_site_symmetry_multiplicity
_atom_site_calc_flag
_atom_site_refinement_flags
_atom_site_disorder_assembly
_atom_site_disorder_group
P1 P 0.22339(14) 0.20144(9) 0.80129(10) 0.0286(4) Uani 0.6539(12) 1 d PD A 1
P2 P 0.24311(5) 0.17756(5) 0.68177(5) 0.0422(2) Uani 0.6539(12) 1 d PD A 1
P3 P 0.08924(17) 0.18709(10) 0.82440(13) 0.0282(10) Uani 0.6539(12) 1 d PD A 1
P4 P 0.24367(4) 0.13253(2) 0.87728(4) 0.02708(15) Uani 0.6539(12) 1 d PD A 1
P5 P 0.17888(7) 0.10677(4) 0.68235(6) 0.0483(2) Uani 0.6539(12) 1 d PD A 1
P6 P 0.07196(17) 0.11460(12) 0.76360(16) 0.0460(10) Uani 0.6539(12) 1 d PD A 1
P7 P 0.18387(4) 0.07378(3) 0.80371(5) 0.0405(2) Uani 0.6539(12) 1 d PD A 1
N3 N 0.39728(13) 0.13257(9) 0.80590(13) 0.0347(5) Uani 0.6539(12) 1 d PD A 1
H3 H 0.3786 0.1614 0.7864 0.042 Uiso 0.6539(12) 1 calc PR A 1
N4 N 0.38723(13) 0.07458(9) 0.90652(13) 0.0360(5) Uani 0.6539(12) 1 d PD A 1
C26 C 0.35373(14) 0.10901(9) 0.86351(14) 0.0299(5) Uani 0.6539(12) 1 d PD A 1
C27 C 0.47443(16) 0.11104(12) 0.77565(17) 0.0411(6) Uani 0.6539(12) 1 d PD A 1
H27 H 0.5128 0.1030 0.8214 0.049 Uiso 0.6539(12) 1 calc PR A 1
C28 C 0.4584(2) 0.06331(13) 0.7287(2) 0.0525(8) Uani 0.6539(12) 1 d PD A 1
H28A H 0.4167 0.0703 0.6859 0.063 Uiso 0.6539(12) 1 calc PR A 1
H28B H 0.4350 0.0372 0.7637 0.063 Uiso 0.6539(12) 1 calc PR A 1
C29 C 0.5387(3) 0.04318(17) 0.6925(2) 0.0674(11) Uani 0.6539(12) 1 d PD A 1
H29A H 0.5787 0.0335 0.7354 0.081 Uiso 0.6539(12) 1 calc PR A 1
H29B H 0.5257 0.0127 0.6608 0.081 Uiso 0.6539(12) 1 calc PR A 1
C30 C 0.5782(2) 0.08270(19) 0.6403(2) 0.0654(11) Uani 0.6539(12) 1 d PD A 1
H30A H 0.5407 0.0898 0.5943 0.079 Uiso 0.6539(12) 1 calc PR A 1
H30B H 0.6315 0.0697 0.6203 0.079 Uiso 0.6539(12) 1 calc PR A 1
C31 C 0.5942(2) 0.13124(19) 0.6868(2) 0.0655(11) Uani 0.6539(12) 1 d PD A 1
H31A H 0.6371 0.1249 0.7287 0.079 Uiso 0.6539(12) 1 calc PR A 1
H31B H 0.6161 0.1573 0.6509 0.079 Uiso 0.6539(12) 1 calc PR A 1
C32 C 0.5158(2) 0.15066(16) 0.7240(2) 0.0504(8) Uani 0.6539(12) 1 d PD A 1
H32A H 0.4758 0.1614 0.6817 0.061 Uiso 0.6539(12) 1 calc PR A 1
H32B H 0.5297 0.1806 0.7567 0.061 Uiso 0.6539(12) 1 calc PR A 1
C33 C 0.34182(17) 0.04916(11) 0.96862(16) 0.0341(5) Uani 0.6539(12) 1 d PD A 1
H33 H 0.2882 0.0673 0.9774 0.041 Uiso 0.6539(12) 1 calc PR A 1
C34 C 0.3231(2) -0.00509(12) 0.94287(17) 0.0425(6) Uani 0.6539(12) 1 d PD A 1
H34A H 0.2859 -0.0046 0.8953 0.051 Uiso 0.6539(12) 1 calc PR A 1
H34B H 0.3758 -0.0219 0.9286 0.051 Uiso 0.6539(12) 1 calc PR A 1
C35 C 0.2819(4) -0.0353(3) 1.0077(5) 0.0497(16) Uani 0.6539(12) 1 d PD A 1
H35A H 0.2263 -0.0209 1.0178 0.060 Uiso 0.6539(12) 1 calc PR A 1
H35B H 0.2739 -0.0706 0.9898 0.060 Uiso 0.6539(12) 1 calc PR A 1
C36 C 0.3342(3) -0.03488(16) 1.0837(2) 0.0617(10) Uani 0.6539(12) 1 d PD A 1
H36A H 0.3872 -0.0530 1.0754 0.074 Uiso 0.6539(12) 1 calc PR A 1
H36B H 0.3039 -0.0527 1.1257 0.074 Uiso 0.6539(12) 1 calc PR A 1
C37 C 0.3527(3) 0.01894(14) 1.11004(19) 0.0551(8) Uani 0.6539(12) 1 d PD A 1
H37A H 0.3901 0.0183 1.1575 0.066 Uiso 0.6539(12) 1 calc PR A 1
H37B H 0.3001 0.0357 1.1245 0.066 Uiso 0.6539(12) 1 calc PR A 1
C38 C 0.3939(3) 0.0490(2) 1.0447(3) 0.0414(10) Uani 0.6539(12) 1 d PD A 1
H38A H 0.4025 0.0842 1.0628 0.050 Uiso 0.6539(12) 1 calc PR A 1
H38B H 0.4493 0.0343 1.0345 0.050 Uiso 0.6539(12) 1 calc PR A 1
O1T O 0.1466(5) -0.0216(2) 0.5314(3) 0.1270(19) Uani 0.6539(12) 1 d P A 1
C1T C 0.0802(5) -0.0166(3) 0.5817(4) 0.0911(19) Uani 0.6539(12) 1 d P A 1
H1T1 H 0.0288 -0.0306 0.5565 0.109 Uiso 0.6539(12) 1 calc PR A 1
H1T2 H 0.0705 0.0195 0.5934 0.109 Uiso 0.6539(12) 1 calc PR A 1
C2T C 0.1009(5) -0.0446(3) 0.6564(4) 0.087(2) Uani 0.6539(12) 1 d P A 1
H2T1 H 0.0892 -0.0238 0.7035 0.105 Uiso 0.6539(12) 1 calc PR A 1
H2T2 H 0.0690 -0.0765 0.6593 0.105 Uiso 0.6539(12) 1 calc PR A 1
C3T C 0.1917(4) -0.0544(3) 0.6501(4) 0.112(2) Uani 0.6539(12) 1 d P A 1
H3T1 H 0.2221 -0.0411 0.6973 0.134 Uiso 0.6539(12) 1 calc PR A 1
H3T2 H 0.2021 -0.0912 0.6468 0.134 Uiso 0.6539(12) 1 calc PR A 1
C4T C 0.2204(8) -0.0296(5) 0.5795(7) 0.117(4) Uani 0.6539(12) 1 d P A 1
H4T1 H 0.2476 0.0030 0.5929 0.140 Uiso 0.6539(12) 1 calc PR A 1
H4T2 H 0.2607 -0.0511 0.5517 0.140 Uiso 0.6539(12) 1 calc PR A 1
P11 P 0.0757(3) 0.11519(17) 0.76439(18) 0.0282(13) Uani 0.3461(12) 1 d PD A 2
P12 P 0.14813(15) 0.11857(7) 0.66129(10) 0.0464(4) Uani 0.3461(12) 1 d PD A 2
P13 P 0.0904(3) 0.18808(17) 0.8267(3) 0.0306(19) Uani 0.3461(12) 1 d PD A 2
P14 P 0.16530(7) 0.09060(5) 0.86154(7) 0.0310(3) Uani 0.3461(12) 1 d PD A 2
P15 P 0.25662(12) 0.15619(8) 0.70565(14) 0.0550(5) Uani 0.3461(12) 1 d PD A 2
P16 P 0.2189(3) 0.2066(2) 0.8007(3) 0.0649(18) Uani 0.3461(12) 1 d PD A 2
P17 P 0.27659(9) 0.13532(5) 0.83205(11) 0.0442(4) Uani 0.3461(12) 1 d PD A 2
N13 N 0.1647(3) 0.00820(16) 0.7633(2) 0.0377(9) Uani 0.3461(12) 1 d PD A 2
H13 H 0.1302 0.0279 0.7362 0.045 Uiso 0.3461(12) 1 calc PR A 2
N14 N 0.2455(3) -0.00311(17) 0.8761(3) 0.0410(10) Uani 0.3461(12) 1 d PD A 2
C126 C 0.2001(3) 0.02574(17) 0.8325(3) 0.0331(10) Uani 0.3461(12) 1 d PD A 2
C127 C 0.1825(4) -0.0425(2) 0.7330(3) 0.0472(13) Uani 0.3461(12) 1 d PD A 2
H127 H 0.1860 -0.0658 0.7794 0.057 Uiso 0.3461(12) 1 calc PR A 2
C128 C 0.2639(5) -0.0453(3) 0.6925(4) 0.0651(19) Uani 0.3461(12) 1 d PD A 2
H28C H 0.2770 -0.0810 0.6814 0.078 Uiso 0.3461(12) 1 calc PR A 2
H28D H 0.3084 -0.0319 0.7284 0.078 Uiso 0.3461(12) 1 calc PR A 2
C129 C 0.2641(6) -0.0154(4) 0.6145(5) 0.072(2) Uani 0.3461(12) 1 d PD A 2
H29C H 0.2580 0.0211 0.6252 0.087 Uiso 0.3461(12) 1 calc PR A 2
H29D H 0.3173 -0.0208 0.5874 0.087 Uiso 0.3461(12) 1 calc PR A 2
C130 C 0.1918(9) -0.0338(9) 0.5629(6) 0.073(4) Uani 0.3461(12) 1 d PD A 2
H30C H 0.2026 -0.0692 0.5474 0.087 Uiso 0.3461(12) 1 calc PR A 2
H30D H 0.1891 -0.0133 0.5140 0.087 Uiso 0.3461(12) 1 calc PR A 2
C131 C 0.1080(7) -0.0313(4) 0.6024(6) 0.072(3) Uani 0.3461(12) 1 d PD A 2
H31C H 0.0643 -0.0456 0.5666 0.087 Uiso 0.3461(12) 1 calc PR A 2
H31D H 0.0936 0.0044 0.6129 0.087 Uiso 0.3461(12) 1 calc PR A 2
C132 C 0.1110(8) -0.0606(4) 0.6796(6) 0.063(3) Uani 0.3461(12) 1 d PD A 2
H32C H 0.1180 -0.0970 0.6683 0.076 Uiso 0.3461(12) 1 calc PR A 2
H32D H 0.0577 -0.0562 0.7070 0.076 Uiso 0.3461(12) 1 calc PR A 2
C133 C 0.2809(4) 0.0148(2) 0.9511(3) 0.0409(11) Uani 0.3461(12) 1 d PD A 2
H133 H 0.2528 0.0471 0.9652 0.049 Uiso 0.3461(12) 1 calc PR A 2
C134 C 0.2645(8) -0.0241(5) 1.0161(8) 0.046(3) Uani 0.3461(12) 1 d PD A 2
H34C H 0.2036 -0.0277 1.0225 0.055 Uiso 0.3461(12) 1 calc PR A 2
H34D H 0.2868 -0.0573 1.0002 0.055 Uiso 0.3461(12) 1 calc PR A 2
C135 C 0.3052(5) -0.0083(4) 1.0951(4) 0.0626(18) Uani 0.3461(12) 1 d PD A 2
H35C H 0.2765 0.0220 1.1151 0.075 Uiso 0.3461(12) 1 calc PR A 2
H35D H 0.2984 -0.0358 1.1341 0.075 Uiso 0.3461(12) 1 calc PR A 2
C136 C 0.3979(5) 0.0032(4) 1.0872(4) 0.0655(19) Uani 0.3461(12) 1 d PD A 2
H36C H 0.4203 0.0166 1.1380 0.079 Uiso 0.3461(12) 1 calc PR A 2
H36D H 0.4280 -0.0285 1.0757 0.079 Uiso 0.3461(12) 1 calc PR A 2
C137 C 0.4133(7) 0.0407(4) 1.0230(6) 0.053(3) Uani 0.3461(12) 1 d PD A 2
H37C H 0.4742 0.0442 1.0162 0.064 Uiso 0.3461(12) 1 calc PR A 2
HC7D H 0.3912 0.0740 1.0387 0.064 Uiso 0.3461(12) 1 calc PR A 2
C138 C 0.3721(4) 0.0246(3) 0.9441(4) 0.0478(13) Uani 0.3461(12) 1 d PD A 2
H38C H 0.3803 0.0516 0.9045 0.057 Uiso 0.3461(12) 1 calc PR A 2
H38D H 0.3997 -0.0063 0.9249 0.057 Uiso 0.3461(12) 1 calc PR A 2
C1H C 0.5161(12) 0.1788(11) 0.752(2) 0.30(2) Uani 0.3461(12) 1 d PDU A 2
H1H1 H 0.4973 0.1906 0.8037 0.454 Uiso 0.3461(12) 1 calc PR A 2
H1H2 H 0.4748 0.1880 0.7111 0.454 Uiso 0.3461(12) 1 calc PR A 2
H1H3 H 0.5697 0.1945 0.7407 0.454 Uiso 0.3461(12) 1 calc PR A 2
C2H C 0.526(2) 0.1248(13) 0.754(3) 0.41(3) Uani 0.3461(12) 1 d PDU A 2
H2H1 H 0.4696 0.1098 0.7591 0.487 Uiso 0.3461(12) 1 calc PR A 2
H2H2 H 0.5580 0.1161 0.8030 0.487 Uiso 0.3461(12) 1 calc PR A 2
C3H C 0.566(4) 0.0999(15) 0.688(4) 0.52(5) Uani 0.3461(12) 1 d PDU A 2
H3H1 H 0.6170 0.0811 0.7036 0.630 Uiso 0.3461(12) 1 calc PR A 2
H3H2 H 0.5754 0.1224 0.6426 0.630 Uiso 0.3461(12) 1 calc PR A 2
C4H C 0.491(4) 0.068(3) 0.679(4) 0.58(6) Uani 0.3461(12) 1 d PDU A 2
H4H1 H 0.4728 0.0548 0.7304 0.695 Uiso 0.3461(12) 1 calc PR A 2
H4H2 H 0.4444 0.0865 0.6528 0.695 Uiso 0.3461(12) 1 calc PR A 2
C5H C 0.520(3) 0.0272(18) 0.629(3) 0.45(4) Uani 0.3461(12) 1 d PDU A 2
H5H1 H 0.5816 0.0300 0.6244 0.540 Uiso 0.3461(12) 1 calc PR A 2
H5H2 H 0.5082 -0.0055 0.6542 0.540 Uiso 0.3461(12) 1 calc PR A 2
C6H C 0.483(5) 0.028(2) 0.550(2) 0.58(5) Uani 0.3461(12) 1 d PDU A 2
H6H1 H 0.4895 -0.0058 0.5259 0.864 Uiso 0.3461(12) 1 calc PR A 2
H6H2 H 0.5102 0.0531 0.5179 0.864 Uiso 0.3461(12) 1 calc PR A 2
H6H3 H 0.4234 0.0355 0.5534 0.864 Uiso 0.3461(12) 1 calc PR A 2
N1 N 0.04577(8) 0.22220(5) 0.67544(7) 0.0279(3) Uani 1 1 d . A .
H1 H 0.0876 0.2026 0.6626 0.034 Uiso 1 1 calc R . .
N2 N -0.02487(8) 0.26067(5) 0.77519(7) 0.0295(3) Uani 1 1 d . A .
C1 C 0.03051(9) 0.22909(6) 0.75347(8) 0.0252(3) Uani 1 1 d . . .
C2 C -0.00318(9) 0.24534(6) 0.61321(8) 0.0275(3) Uani 1 1 d . . .
C3 C -0.07216(9) 0.21894(6) 0.58176(9) 0.0294(3) Uani 1 1 d . A .
C4 C -0.11609(10) 0.24052(7) 0.51805(9) 0.0340(3) Uani 1 1 d . . .
H4 H -0.1629 0.2234 0.4954 0.041 Uiso 1 1 calc R A .
C5 C -0.09235(11) 0.28668(7) 0.48733(9) 0.0380(4) Uani 1 1 d . A .
H5 H -0.1226 0.3007 0.4436 0.046 Uiso 1 1 calc R . .
C6 C -0.02498(11) 0.31238(7) 0.51988(10) 0.0365(4) Uani 1 1 d . . .
H6 H -0.0096 0.3441 0.4985 0.044 Uiso 1 1 calc R A .
C7 C 0.02087(10) 0.29241(6) 0.58386(9) 0.0317(3) Uani 1 1 d . A .
C8 C -0.09614(10) 0.16733(6) 0.61306(10) 0.0333(3) Uani 1 1 d . . .
H8 H -0.0739 0.1650 0.6687 0.040 Uiso 1 1 calc R A .
C9 C -0.05435(15) 0.12575(8) 0.56598(13) 0.0516(5) Uani 1 1 d . A .
H9A H -0.0702 0.0927 0.5870 0.077 Uiso 0.50 1 calc PR . .
H9B H 0.0063 0.1296 0.5704 0.077 Uiso 0.50 1 calc PR . .
H9C H -0.0723 0.1281 0.5103 0.077 Uiso 0.50 1 calc PR . .
H9D H -0.0206 0.1409 0.5248 0.077 Uiso 0.50 1 calc PR . .
H9E H -0.0971 0.1040 0.5414 0.077 Uiso 0.50 1 calc PR . .
H9F H -0.0185 0.1056 0.6015 0.077 Uiso 0.50 1 calc PR . .
C10 C -0.19013(12) 0.15935(9) 0.61536(14) 0.0524(5) Uani 1 1 d . A .
H10A H -0.2018 0.1256 0.6362 0.079 Uiso 0.50 1 calc PR . .
H10B H -0.2143 0.1624 0.5618 0.079 Uiso 0.50 1 calc PR . .
H10C H -0.2147 0.1849 0.6496 0.079 Uiso 0.50 1 calc PR . .
H10D H -0.2188 0.1896 0.5955 0.079 Uiso 0.50 1 calc PR . .
H10E H -0.2062 0.1529 0.6699 0.079 Uiso 0.50 1 calc PR . .
H10F H -0.2058 0.1304 0.5821 0.079 Uiso 0.50 1 calc PR . .
C11 C 0.09563(11) 0.32001(7) 0.61903(11) 0.0416(4) Uani 1 1 d . . .
H11 H 0.1088 0.3046 0.6719 0.050 Uiso 1 1 calc R A .
C12 C 0.17087(16) 0.31215(15) 0.5680(2) 0.0889(10) Uani 1 1 d . A .
H12A H 0.2189 0.3301 0.5913 0.133 Uiso 0.50 1 calc PR . .
H12B H 0.1588 0.3253 0.5147 0.133 Uiso 0.50 1 calc PR . .
H12C H 0.1835 0.2760 0.5649 0.133 Uiso 0.50 1 calc PR . .
H12D H 0.1552 0.2908 0.5226 0.133 Uiso 0.50 1 calc PR . .
H12E H 0.2154 0.2957 0.5992 0.133 Uiso 0.50 1 calc PR . .
H12F H 0.1906 0.3449 0.5491 0.133 Uiso 0.50 1 calc PR . .
C13 C 0.07896(17) 0.37576(10) 0.6320(2) 0.0770(8) Uani 1 1 d . A .
H13A H 0.1291 0.3918 0.6548 0.115 Uiso 0.50 1 calc PR . .
H13B H 0.0328 0.3797 0.6684 0.115 Uiso 0.50 1 calc PR . .
H13C H 0.0642 0.3917 0.5813 0.115 Uiso 0.50 1 calc PR . .
H13D H 0.0216 0.3837 0.6149 0.115 Uiso 0.50 1 calc PR . .
H13E H 0.1179 0.3958 0.6013 0.115 Uiso 0.50 1 calc PR . .
H13F H 0.0865 0.3838 0.6883 0.115 Uiso 0.50 1 calc PR . .
C14 C -0.04574(10) 0.26738(6) 0.85542(9) 0.0306(3) Uani 1 1 d . . .
C15 C -0.11969(10) 0.24501(7) 0.88205(10) 0.0342(3) Uani 1 1 d . A .
C16 C -0.14549(11) 0.25598(8) 0.95825(10) 0.0407(4) Uani 1 1 d . . .
H16 H -0.1948 0.2408 0.9770 0.049 Uiso 1 1 calc R A .
C17 C -0.10061(13) 0.28866(8) 1.00706(10) 0.0454(4) Uani 1 1 d . A .
H17 H -0.1194 0.2962 1.0585 0.055 Uiso 1 1 calc R . .
C18 C -0.02835(13) 0.31019(8) 0.98026(11) 0.0445(4) Uani 1 1 d . . .
H18 H 0.0026 0.3322 1.0142 0.053 Uiso 1 1 calc R A .
C19 C 0.00055(11) 0.30050(7) 0.90473(10) 0.0377(4) Uani 1 1 d . A .
C20 C -0.17033(11) 0.20980(8) 0.82904(11) 0.0413(4) Uani 1 1 d . . .
H20 H -0.1481 0.2124 0.7745 0.050 Uiso 1 1 calc R A .
C21 C -0.16070(15) 0.15503(9) 0.85573(18) 0.0659(7) Uani 1 1 d . A .
H21A H -0.1940 0.1331 0.8205 0.099 Uiso 0.50 1 calc PR . .
H21B H -0.1800 0.1516 0.9100 0.099 Uiso 0.50 1 calc PR . .
H21C H -0.1019 0.1452 0.8539 0.099 Uiso 0.50 1 calc PR . .
H21D H -0.1233 0.1535 0.9024 0.099 Uiso 0.50 1 calc PR . .
H21E H -0.1373 0.1350 0.8129 0.099 Uiso 0.50 1 calc PR . .
H21F H -0.2154 0.1414 0.8690 0.099 Uiso 0.50 1 calc PR . .
C22 C -0.26273(12) 0.22430(9) 0.82440(13) 0.0502(5) Uani 1 1 d . A .
H22A H -0.2930 0.2006 0.7896 0.075 Uiso 0.50 1 calc PR . .
H22B H -0.2685 0.2586 0.8032 0.075 Uiso 0.50 1 calc PR . .
H22C H -0.2859 0.2230 0.8774 0.075 Uiso 0.50 1 calc PR . .
H22D H -0.2719 0.2542 0.8572 0.075 Uiso 0.50 1 calc PR . .
H22E H -0.2964 0.1962 0.8436 0.075 Uiso 0.50 1 calc PR . .
H22F H -0.2790 0.2318 0.7694 0.075 Uiso 0.50 1 calc PR . .
C23 C 0.07800(12) 0.32712(9) 0.87648(12) 0.0476(4) Uani 1 1 d . . .
H23 H 0.0938 0.3115 0.8252 0.057 Uiso 1 1 calc R A .
C24 C 0.15189(14) 0.32213(11) 0.93410(15) 0.0624(6) Uani 1 1 d . A .
H24A H 0.2001 0.3398 0.9129 0.094 Uiso 0.50 1 calc PR . .
H24B H 0.1655 0.2864 0.9415 0.094 Uiso 0.50 1 calc PR . .
H24C H 0.1377 0.3370 0.9850 0.094 Uiso 0.50 1 calc PR . .
H24D H 0.1354 0.3023 0.9800 0.094 Uiso 0.50 1 calc PR . .
H24E H 0.1700 0.3558 0.9515 0.094 Uiso 0.50 1 calc PR . .
H24F H 0.1979 0.3051 0.9079 0.094 Uiso 0.50 1 calc PR . .
C25 C 0.0597(2) 0.38339(12) 0.8615(2) 0.0930(11) Uani 1 1 d . A .
H25A H 0.1102 0.4001 0.8431 0.139 Uiso 0.50 1 calc PR . .
H25B H 0.0423 0.3993 0.9107 0.139 Uiso 0.50 1 calc PR . .
H25C H 0.0151 0.3867 0.8212 0.139 Uiso 0.50 1 calc PR . .
H25D H 0.0015 0.3906 0.8735 0.139 Uiso 0.50 1 calc PR . .
H25E H 0.0695 0.3914 0.8060 0.139 Uiso 0.50 1 calc PR . .
H25F H 0.0966 0.4040 0.8955 0.139 Uiso 0.50 1 calc PR . .
K101 K 0.10648(2) 0.116161(14) 0.23604(2) 0.03414(9) Uani 1 1 d . . .
N101 N 0.23539(9) 0.09176(6) 0.36443(9) 0.0397(3) Uani 1 1 d . . .
N102 N -0.02437(11) 0.13993(8) 0.10794(9) 0.0514(4) Uani 1 1 d . . .
O101 O 0.26764(8) 0.15415(5) 0.22699(8) 0.0423(3) Uani 1 1 d . . .
O102 O 0.15205(8) 0.16641(6) 0.10027(7) 0.0460(3) Uani 1 1 d . . .
O103 O 0.15384(9) 0.01459(5) 0.26323(9) 0.0491(3) Uani 1 1 d . . .
O104 O 0.01817(9) 0.03715(6) 0.15863(8) 0.0522(3) Uani 1 1 d . . .
O105 O 0.08431(8) 0.15271(5) 0.39089(7) 0.0432(3) Uani 1 1 d . . .
O106 O -0.02320(8) 0.18361(6) 0.26534(8) 0.0488(3) Uani 1 1 d . . .
C101 C 0.31042(11) 0.12278(8) 0.35360(12) 0.0439(4) Uani 1 1 d . . .
H10G H 0.3578 0.1072 0.3832 0.053 Uiso 1 1 calc R . .
H10H H 0.3010 0.1567 0.3763 0.053 Uiso 1 1 calc R . .
C102 C 0.33332(11) 0.12854(8) 0.26809(12) 0.0435(4) Uani 1 1 d . . .
H10I H 0.3857 0.1480 0.2644 0.052 Uiso 1 1 calc R . .
H10J H 0.3420 0.0949 0.2442 0.052 Uiso 1 1 calc R . .
C103 C 0.29176(13) 0.16895(10) 0.15001(13) 0.0540(5) Uani 1 1 d . . .
H10K H 0.3042 0.1387 0.1180 0.065 Uiso 1 1 calc R . .
H10L H 0.3426 0.1901 0.1537 0.065 Uiso 1 1 calc R . .
C104 C 0.22230(14) 0.19809(10) 0.11167(14) 0.0575(6) Uani 1 1 d . . .
H10M H 0.2076 0.2271 0.1455 0.069 Uiso 1 1 calc R . .
H10N H 0.2401 0.2113 0.0601 0.069 Uiso 1 1 calc R . .
C105 C 0.08952(14) 0.19102(10) 0.05284(12) 0.0555(5) Uani 1 1 d . . .
H10O H 0.1134 0.2023 0.0024 0.067 Uiso 1 1 calc R . .
H10P H 0.0687 0.2211 0.0809 0.067 Uiso 1 1 calc R . .
C106 C 0.01930(15) 0.15509(11) 0.03655(12) 0.0601(6) Uani 1 1 d . . .
H10Q H -0.0212 0.1711 -0.0009 0.072 Uiso 1 1 calc R . .
H10R H 0.0415 0.1246 0.0107 0.072 Uiso 1 1 calc R . .
C107 C 0.25750(14) 0.03814(8) 0.35973(14) 0.0537(5) Uani 1 1 d . . .
H10S H 0.2836 0.0276 0.4108 0.064 Uiso 1 1 calc R . .
H10T H 0.2994 0.0337 0.3183 0.064 Uiso 1 1 calc R . .
C108 C 0.18416(16) 0.00425(8) 0.34126(15) 0.0575(5) Uani 1 1 d . . .
H10U H 0.2014 -0.0315 0.3455 0.069 Uiso 1 1 calc R . .
H10V H 0.1396 0.0104 0.3795 0.069 Uiso 1 1 calc R . .
C109 C 0.09288(15) -0.02150(8) 0.23846(14) 0.0564(5) Uani 1 1 d . . .
H10W H 0.0458 -0.0212 0.2752 0.068 Uiso 1 1 calc R . .
H10X H 0.1177 -0.0557 0.2392 0.068 Uiso 1 1 calc R . .
C110 C 0.06216(15) -0.00900(9) 0.15699(14) 0.0582(6) Uani 1 1 d . . .
H11A H 0.1098 -0.0061 0.1213 0.070 Uiso 1 1 calc R . .
H11B H 0.0250 -0.0362 0.1368 0.070 Uiso 1 1 calc R . .
C111 C -0.02494(16) 0.04697(11) 0.08589(14) 0.0668(7) Uani 1 1 d . . .
H11C H -0.0626 0.0185 0.0726 0.080 Uiso 1 1 calc R . .
H11D H 0.0155 0.0504 0.0430 0.080 Uiso 1 1 calc R . .
C112 C -0.07452(15) 0.09460(12) 0.09256(15) 0.0674(7) Uani 1 1 d . . .
H11E H -0.1074 0.0996 0.0428 0.081 Uiso 1 1 calc R . .
H11F H -0.1144 0.0906 0.1358 0.081 Uiso 1 1 calc R . .
C113 C 0.19859(13) 0.10308(8) 0.44134(11) 0.0472(4) Uani 1 1 d . . .
H11G H 0.2433 0.1025 0.4828 0.057 Uiso 1 1 calc R . .
H11H H 0.1582 0.0762 0.4539 0.057 Uiso 1 1 calc R . .
C114 C 0.15504(12) 0.15311(9) 0.44395(10) 0.0453(4) Uani 1 1 d . . .
H11I H 0.1368 0.1599 0.4984 0.054 Uiso 1 1 calc R . .
H11J H 0.1939 0.1803 0.4287 0.054 Uiso 1 1 calc R . .
C115 C 0.04349(12) 0.20042(9) 0.38960(12) 0.0470(4) Uani 1 1 d . . .
H11K H 0.0790 0.2257 0.3636 0.056 Uiso 1 1 calc R . .
H11L H 0.0342 0.2118 0.4444 0.056 Uiso 1 1 calc R . .
C116 C -0.03829(13) 0.19606(10) 0.34555(12) 0.0519(5) Uani 1 1 d . . .
H11M H -0.0727 0.1695 0.3698 0.062 Uiso 1 1 calc R . .
H11N H -0.0689 0.2284 0.3482 0.062 Uiso 1 1 calc R . .
C117 C -0.09883(13) 0.17932(11) 0.21974(13) 0.0575(6) Uani 1 1 d . . .
H11O H -0.1371 0.2073 0.2328 0.069 Uiso 1 1 calc R . .
H11P H -0.1268 0.1470 0.2315 0.069 Uiso 1 1 calc R . .
C118 C -0.07778(14) 0.18153(11) 0.13369(13) 0.0599(6) Uani 1 1 d . . .
H11Q H -0.1302 0.1811 0.1016 0.072 Uiso 1 1 calc R . .
H11R H -0.0493 0.2139 0.1233 0.072 Uiso 1 1 calc R . .

loop_
_atom_site_aniso_label
_atom_site_aniso_U_11
_atom_site_aniso_U_22
_atom_site_aniso_U_33
_atom_site_aniso_U_23
_atom_site_aniso_U_13
_atom_site_aniso_U_12
P1 0.0231(7) 0.0305(6) 0.0322(6) 0.0033(4) 0.0002(4) -0.0014(4)
P2 0.0344(4) 0.0605(6) 0.0321(4) 0.0145(4) 0.0103(3) 0.0164(4)
P3 0.0255(14) 0.0453(16) 0.0140(9) 0.0022(7) 0.0037(7) 0.0027(9)
P4 0.0243(3) 0.0312(3) 0.0256(3) 0.0017(2) -0.0006(2) 0.0046(2)
P5 0.0591(5) 0.0487(5) 0.0362(4) -0.0157(4) -0.0145(4) 0.0205(4)
P6 0.0333(11) 0.0336(15) 0.0701(15) 0.0060(10) -0.0193(8) -0.0046(8)
P7 0.0395(3) 0.0261(3) 0.0552(5) 0.0017(3) -0.0162(3) 0.0002(3)
N3 0.0287(10) 0.0392(12) 0.0363(11) 0.0058(9) 0.0023(8) 0.0065(8)
N4 0.0319(10) 0.0371(11) 0.0389(11) 0.0056(9) -0.0007(8) 0.0079(9)
C26 0.0257(10) 0.0316(12) 0.0323(11) -0.0033(9) -0.0016(9) 0.0030(9)
C27 0.0281(12) 0.0555(17) 0.0398(13) 0.0096(12) 0.0041(10) 0.0113(12)
C28 0.0574(18) 0.0485(17) 0.0525(17) 0.0060(14) 0.0194(14) 0.0116(14)
C29 0.081(3) 0.064(2) 0.058(2) 0.0095(18) 0.0255(19) 0.033(2)
C30 0.055(2) 0.088(3) 0.0544(19) 0.0168(19) 0.0247(16) 0.0254(19)
C31 0.0357(15) 0.100(3) 0.061(2) 0.006(2) 0.0179(14) -0.0007(17)
C32 0.0361(15) 0.060(2) 0.0558(18) -0.0015(16) 0.0089(13) -0.0019(15)
C33 0.0338(12) 0.0320(13) 0.0366(13) 0.0020(11) 0.0018(10) 0.0070(11)
C34 0.0471(16) 0.0357(15) 0.0442(15) 0.0003(12) -0.0096(12) 0.0040(15)
C35 0.054(3) 0.036(3) 0.058(3) 0.001(2) -0.006(2) -0.005(2)
C36 0.085(3) 0.044(2) 0.055(2) 0.0155(18) -0.008(2) -0.011(2)
C37 0.078(3) 0.051(2) 0.0361(16) 0.0069(14) -0.0058(17) -0.008(2)
C38 0.045(3) 0.037(2) 0.042(2) 0.0005(16) -0.0072(17) 0.0027(17)
O1T 0.198(6) 0.107(4) 0.077(3) 0.001(3) 0.024(3) -0.049(4)
C1T 0.128(6) 0.071(4) 0.073(4) -0.007(3) -0.004(4) -0.004(4)
C2T 0.114(5) 0.079(5) 0.070(5) 0.005(3) 0.033(4) 0.010(4)
C3T 0.116(5) 0.116(5) 0.105(4) 0.026(4) 0.036(4) 0.043(4)
C4T 0.135(11) 0.083(6) 0.136(11) 0.004(7) 0.046(8) 0.007(7)
P11 0.040(2) 0.023(2) 0.0222(13) 0.0038(12) 0.0032(12) 0.0009(14)
P12 0.0716(12) 0.0417(9) 0.0258(7) -0.0009(6) 0.0026(7) 0.0179(8)
P13 0.031(3) 0.020(2) 0.041(3) 0.0041(14) -0.0079(16) 0.0086(15)
P14 0.0360(6) 0.0312(6) 0.0255(6) 0.0005(5) -0.0031(4) 0.0065(5)
P15 0.0448(9) 0.0530(10) 0.0686(12) 0.0183(9) 0.0261(8) 0.0122(8)
P16 0.0372(19) 0.063(3) 0.094(3) 0.0007(18) -0.0210(16) -0.0112(17)
P17 0.0305(6) 0.0374(7) 0.0641(11) 0.0014(6) -0.0117(7) 0.0022(5)
N13 0.048(2) 0.030(2) 0.035(2) -0.0020(16) -0.0043(17) 0.0060(17)
N14 0.048(2) 0.037(2) 0.038(2) 0.0013(18) -0.0029(18) 0.0078(19)
C126 0.039(2) 0.031(2) 0.030(2) -0.0015(18) 0.0015(18) 0.0055(19)
C127 0.070(4) 0.034(3) 0.038(3) -0.002(2) 0.001(2) 0.006(2)
C128 0.071(4) 0.070(5) 0.054(4) -0.009(3) 0.000(3) 0.035(4)
C129 0.080(6) 0.072(6) 0.066(5) -0.010(4) 0.024(4) 0.012(5)
C130 0.091(9) 0.102(10) 0.026(4) 0.012(4) 0.014(4) 0.012(8)
C131 0.116(9) 0.050(5) 0.049(6) -0.019(4) -0.023(5) 0.018(5)
C132 0.089(6) 0.059(6) 0.042(5) 0.003(4) -0.008(4) -0.022(5)
C133 0.046(3) 0.036(3) 0.040(3) 0.003(2) -0.010(2) 0.012(3)
C134 0.053(5) 0.045(6) 0.041(4) 0.003(4) -0.002(3) 0.005(4)
C135 0.071(5) 0.076(6) 0.040(3) 0.006(4) -0.006(3) -0.002(5)
C136 0.063(4) 0.085(6) 0.047(4) 0.001(4) -0.023(3) 0.007(4)
C137 0.045(5) 0.041(4) 0.073(8) -0.004(4) -0.011(4) 0.008(3)
C138 0.051(3) 0.043(3) 0.049(3) 0.002(3) -0.008(3) 0.005(3)
C1H 0.086(11) 0.26(3) 0.56(5) -0.22(3) -0.03(2) 0.003(15)
C2H 0.22(3) 0.32(5) 0.68(8) 0.11(5) 0.08(4) 0.16(4)
C3H 0.49(8) 0.48(8) 0.61(9) 0.20(7) 0.17(7) 0.00(7)
C4H 0.56(8) 0.55(9) 0.63(9) -0.03(7) -0.01(7) 0.28(8)
C5H 0.42(5) 0.34(5) 0.58(7) -0.06(5) -0.26(5) 0.24(4)
C6H 0.73(9) 0.55(9) 0.45(8) 0.26(7) 0.03(7) -0.04(7)
N1 0.0251(6) 0.0353(7) 0.0234(6) 0.0027(5) 0.0016(5) 0.0064(5)
N2 0.0292(6) 0.0352(7) 0.0240(6) 0.0008(5) -0.0001(5) 0.0051(5)
C1 0.0221(6) 0.0287(7) 0.0247(6) 0.0018(5) -0.0003(5) -0.0018(5)
C2 0.0268(7) 0.0342(8) 0.0215(6) 0.0022(6) 0.0029(5) 0.0075(6)
C3 0.0289(7) 0.0351(8) 0.0241(7) -0.0029(6) 0.0019(5) 0.0077(6)
C4 0.0331(8) 0.0421(9) 0.0266(7) -0.0043(7) -0.0027(6) 0.0106(7)
C5 0.0424(9) 0.0452(10) 0.0263(7) 0.0022(7) -0.0007(6) 0.0177(7)
C6 0.0439(9) 0.0364(9) 0.0295(8) 0.0069(7) 0.0070(7) 0.0102(7)
C7 0.0320(7) 0.0356(8) 0.0279(7) 0.0033(6) 0.0064(6) 0.0065(6)
C8 0.0315(8) 0.0366(8) 0.0316(7) -0.0008(6) -0.0031(6) 0.0008(6)
C9 0.0669(13) 0.0351(10) 0.0533(11) -0.0054(8) 0.0130(10) 0.0008(9)
C10 0.0355(9) 0.0560(12) 0.0653(13) 0.0120(10) -0.0037(9) -0.0048(8)
C11 0.0369(9) 0.0424(10) 0.0456(9) 0.0116(8) 0.0022(7) -0.0031(7)
C12 0.0387(12) 0.118(3) 0.111(2) -0.015(2) 0.0203(13) -0.0081(14)
C13 0.0601(14) 0.0480(13) 0.122(2) -0.0128(14) -0.0195(15) -0.0059(11)
C14 0.0305(7) 0.0363(8) 0.0250(7) 0.0000(6) -0.0003(6) 0.0097(6)
C15 0.0327(8) 0.0396(9) 0.0306(8) -0.0006(7) 0.0039(6) 0.0079(7)
C16 0.0390(9) 0.0512(11) 0.0322(8) 0.0018(7) 0.0085(7) 0.0093(8)
C17 0.0536(11) 0.0565(12) 0.0264(8) -0.0043(8) 0.0050(7) 0.0164(9)
C18 0.0502(10) 0.0514(11) 0.0315(8) -0.0097(8) -0.0062(7) 0.0081(8)
C19 0.0364(8) 0.0440(9) 0.0325(8) -0.0037(7) -0.0039(6) 0.0058(7)
C20 0.0348(8) 0.0501(11) 0.0394(9) -0.0064(8) 0.0072(7) -0.0026(7)
C21 0.0485(12) 0.0461(12) 0.102(2) -0.0120(12) -0.0081(12) 0.0043(9)
C22 0.0392(10) 0.0592(13) 0.0521(11) 0.0001(9) -0.0010(8) 0.0019(9)
C23 0.0432(10) 0.0583(12) 0.0411(9) -0.0065(9) -0.0063(8) -0.0076(9)
C24 0.0471(11) 0.0749(16) 0.0643(14) 0.0023(12) -0.0158(10) -0.0095(11)
C25 0.0679(17) 0.080(2) 0.129(3) 0.046(2) -0.0174(18) -0.0130(15)
K101 0.03374(17) 0.03895(19) 0.02993(16) -0.00388(13) 0.00451(12) -0.00626(13)
N101 0.0392(8) 0.0381(8) 0.0415(8) 0.0019(6) -0.0009(6) -0.0058(6)
N102 0.0430(8) 0.0759(13) 0.0351(8) -0.0042(8) -0.0044(6) -0.0014(8)
O101 0.0339(6) 0.0512(8) 0.0420(6) 0.0043(6) 0.0058(5) -0.0074(5)
O102 0.0447(7) 0.0576(8) 0.0357(6) 0.0070(6) 0.0032(5) -0.0071(6)
O103 0.0565(8) 0.0361(7) 0.0550(8) -0.0039(6) 0.0048(6) -0.0124(6)
O104 0.0529(8) 0.0578(9) 0.0459(7) -0.0187(7) 0.0024(6) -0.0129(7)
O105 0.0406(6) 0.0544(8) 0.0344(6) -0.0104(6) 0.0007(5) -0.0018(6)
O106 0.0386(7) 0.0705(10) 0.0374(7) -0.0093(6) 0.0023(5) 0.0097(6)
C101 0.0363(9) 0.0498(11) 0.0454(10) -0.0018(8) -0.0047(7) -0.0088(8)
C102 0.0313(8) 0.0502(11) 0.0490(10) -0.0047(8) 0.0017(7) -0.0060(7)
C103 0.0412(10) 0.0719(14) 0.0495(11) 0.0116(10) 0.0119(8) -0.0144(10)
C104 0.0532(12) 0.0658(14) 0.0537(12) 0.0181(11) 0.0038(9) -0.0159(10)
C105 0.0596(12) 0.0748(15) 0.0321(9) 0.0105(9) -0.0010(8) 0.0014(11)
C106 0.0562(12) 0.0933(18) 0.0305(9) -0.0018(10) -0.0068(8) -0.0007(12)
C107 0.0532(11) 0.0419(11) 0.0656(13) 0.0059(9) -0.0081(10) 0.0023(9)
C108 0.0692(14) 0.0368(10) 0.0663(13) 0.0080(9) -0.0037(11) -0.0083(10)
C109 0.0641(13) 0.0365(10) 0.0691(14) -0.0122(10) 0.0110(11) -0.0160(9)
C110 0.0648(13) 0.0499(12) 0.0606(13) -0.0221(10) 0.0150(10) -0.0193(10)
C111 0.0652(14) 0.0823(18) 0.0523(12) -0.0245(12) -0.0097(10) -0.0201(13)
C112 0.0490(12) 0.096(2) 0.0563(13) -0.0154(13) -0.0134(10) -0.0126(12)
C113 0.0500(10) 0.0563(12) 0.0350(9) 0.0078(8) -0.0018(8) -0.0084(9)
C114 0.0452(10) 0.0617(12) 0.0289(8) -0.0052(8) 0.0001(7) -0.0072(9)
C115 0.0411(9) 0.0572(12) 0.0430(10) -0.0148(9) 0.0066(8) 0.0016(8)
C116 0.0411(10) 0.0714(14) 0.0436(10) -0.0147(10) 0.0074(8) 0.0068(9)
C117 0.0391(10) 0.0840(17) 0.0493(11) -0.0046(11) -0.0030(8) 0.0126(10)
C118 0.0460(11) 0.0875(18) 0.0458(11) 0.0027(11) -0.0069(9) 0.0108(11)

loop_
_atom_type_symbol
_atom_type_description
_atom_type_scat_dispersion_real
_atom_type_scat_dispersion_imag
_atom_type_scat_source
C C 0.0181 0.0091 'International Tables Vol C Tables 4.2.6.8 and 6.1.1.4'
H H 0.0000 0.0000 'International Tables Vol C Tables 4.2.6.8 and 6.1.1.4'
N N 0.0311 0.0180 'International Tables Vol C Tables 4.2.6.8 and 6.1.1.4'
O O 0.0492 0.0322 'International Tables Vol C Tables 4.2.6.8 and 6.1.1.4'
P P 0.2955 0.4335 'International Tables Vol C Tables 4.2.6.8 and 6.1.1.4'
K K 0.3868 1.0657 'International Tables Vol C Tables 4.2.6.8 and 6.1.1.4'

loop_
_geom_angle_atom_site_label_1
_geom_angle_atom_site_label_2
_geom_angle_atom_site_label_3
_geom_angle
P2 P1 P3 106.32(11)
P2 P1 P4 106.01(11)
P3 P1 P4 83.55(9)
P5 P2 P1 99.84(7)
C1 P3 P6 99.47(15)
C1 P3 P1 104.97(13)
P6 P3 P1 100.25(12)
C26 P4 P7 95.28(8)
C26 P4 P1 108.55(10)
P7 P4 P1 101.33(6)
P2 P5 P7 109.99(5)
P2 P5 P6 107.38(9)
P7 P5 P6 58.69(8)
P7 P6 P3 101.23(13)
P7 P6 P5 60.55(8)
P3 P6 P5 106.26(14)
P6 P7 P4 99.67(8)
P6 P7 P5 60.76(8)
P4 P7 P5 104.38(4)
C26 N3 C27 121.6(2)
C26 N3 H3 119.2
C27 N3 H3 119.2
C26 N4 C33 122.0(2)
N4 C26 N3 121.2(2)
N4 C26 P4 123.05(19)
N3 C26 P4 115.71(17)
N3 C27 C28 112.0(2)
N3 C27 C32 108.4(3)
C28 C27 C32 110.2(3)
N3 C27 H27 108.7
C28 C27 H27 108.7
C32 C27 H27 108.7
C27 C28 C29 111.5(3)
C27 C28 H28A 109.3
C29 C28 H28A 109.3
C27 C28 H28B 109.3
C29 C28 H28B 109.3
H28A C28 H28B 108.0
C30 C29 C28 111.0(3)
C30 C29 H29A 109.4
C28 C29 H29A 109.4
C30 C29 H29B 109.4
C28 C29 H29B 109.4
H29A C29 H29B 108.0
C29 C30 C31 110.4(3)
C29 C30 H30A 109.6
C31 C30 H30A 109.6
C29 C30 H30B 109.6
C31 C30 H30B 109.6
H30A C30 H30B 108.1
C32 C31 C30 111.7(3)
C32 C31 H31A 109.3
C30 C31 H31A 109.3
C32 C31 H31B 109.3
C30 C31 H31B 109.3
H31A C31 H31B 107.9
C31 C32 C27 112.5(3)
C31 C32 H32A 109.1
C27 C32 H32A 109.1
C31 C32 H32B 109.1
C27 C32 H32B 109.1
H32A C32 H32B 107.8
N4 C33 C38 109.8(3)
N4 C33 C34 109.1(2)
C38 C33 C34 109.8(3)
N4 C33 H33 109.4
C38 C33 H33 109.4
C34 C33 H33 109.4
C35 C34 C33 112.0(4)
C35 C34 H34A 109.2
C33 C34 H34A 109.2
C35 C34 H34B 109.2
C33 C34 H34B 109.2
H34A C34 H34B 107.9
C36 C35 C34 111.4(5)
C36 C35 H35A 109.3
C34 C35 H35A 109.3
C36 C35 H35B 109.3
C34 C35 H35B 109.3
H35A C35 H35B 108.0
C35 C36 C37 110.8(4)
C35 C36 H36A 109.5
C37 C36 H36A 109.5
C35 C36 H36B 109.5
C37 C36 H36B 109.5
H36A C36 H36B 108.1
C36 C37 C38 111.3(4)
C36 C37 H37A 109.4
C38 C37 H37A 109.4
C36 C37 H37B 109.4
C38 C37 H37B 109.4
H37A C37 H37B 108.0
C33 C38 C37 112.1(4)
C33 C38 H38A 109.2
C37 C38 H38A 109.2
C33 C38 H38B 109.2
C37 C38 H38B 109.2
H38A C38 H38B 107.9
C1T O1T C4T 107.6(7)
O1T C1T C2T 108.2(7)
O1T C1T H1T1 110.1
C2T C1T H1T1 110.1
O1T C1T H1T2 110.1
C2T C1T H1T2 110.1
H1T1 C1T H1T2 108.4
C3T C2T C1T 102.9(6)
C3T C2T H2T1 111.2
C1T C2T H2T1 111.2
C3T C2T H2T2 111.2
C1T C2T H2T2 111.2
H2T1 C2T H2T2 109.1
C4T C3T C2T 108.3(7)
C4T C3T H3T1 110.0
C2T C3T H3T1 110.0
C4T C3T H3T2 110.0
C2T C3T H3T2 110.0
H3T1 C3T H3T2 108.4
O1T C4T C3T 105.0(9)
O1T C4T H4T1 110.8
C3T C4T H4T1 110.8
O1T C4T H4T2 110.8
C3T C4T H4T2 110.8
H4T1 C4T H4T2 108.8
P12 P11 P13 107.5(2)
P12 P11 P14 105.0(2)
P13 P11 P14 81.16(19)
P11 P12 P15 101.00(15)
C1 P13 P16 101.8(3)
C1 P13 P11 98.2(3)
P16 P13 P11 101.0(3)
C126 P14 P17 100.63(17)
C126 P14 P11 105.20(18)
P17 P14 P11 100.63(12)
P12 P15 P16 107.81(17)
P12 P15 P17 108.61(10)
P16 P15 P17 58.76(18)
P17 P16 P13 98.9(3)
P17 P16 P15 61.4(2)
P13 P16 P15 107.0(3)
P16 P17 P14 100.39(16)
P16 P17 P15 59.80(16)
P14 P17 P15 104.67(8)
C126 N13 C127 121.9(4)
C126 N13 H13 119.0
C127 N13 H13 119.0
C126 N14 C133 120.9(5)
N14 C126 N13 120.6(4)
N14 C126 P14 124.4(4)
N13 C126 P14 114.6(3)
N13 C127 C128 112.8(5)
N13 C127 C132 110.2(6)
C128 C127 C132 111.6(7)
N13 C127 H127 107.3
C128 C127 H127 107.3
C132 C127 H127 107.3
C127 C128 C129 112.9(6)
C127 C128 H28C 109.0
C129 C128 H28C 109.0
C127 C128 H28D 109.0
C129 C128 H28D 109.0
H28C C128 H28D 107.8
C130 C129 C128 108.1(9)
C130 C129 H29C 110.1
C128 C129 H29C 110.1
C130 C129 H29D 110.1
C128 C129 H29D 110.1
H29C C129 H29D 108.4
C129 C130 C131 113.9(10)
C129 C130 H30C 108.8
C131 C130 H30C 108.8
C129 C130 H30D 108.8
C131 C130 H30D 108.8
H30C C130 H30D 107.7
C130 C131 C132 110.3(10)
C130 C131 H31C 109.6
C132 C131 H31C 109.6
C130 C131 H31D 109.6
C132 C131 H31D 109.6
H31C C131 H31D 108.1
C131 C132 C127 110.8(8)
C131 C132 H32C 109.5
C127 C132 H32C 109.5
C131 C132 H32D 109.5
C127 C132 H32D 109.5
H32C C132 H32D 108.1
N14 C133 C138 110.4(5)
N14 C133 C134 109.6(6)
C138 C133 C134 111.2(6)
N14 C133 H133 108.5
C138 C133 H133 108.5
C134 C133 H133 108.5
C135 C134 C133 111.4(9)
C135 C134 H34C 109.3
C133 C134 H34C 109.3
C135 C134 H34D 109.3
C133 C134 H34D 109.3
H34C C134 H34D 108.0
C136 C135 C134 111.9(8)
C136 C135 H35C 109.2
C134 C135 H35C 109.2
C136 C135 H35D 109.2
C134 C135 H35D 109.2
H35C C135 H35D 107.9
C137 C136 C135 112.1(7)
C137 C136 H36C 109.2
C135 C136 H36C 109.2
C137 C136 H36D 109.2
C135 C136 H36D 109.2
H36C C136 H36D 107.9
C136 C137 C138 111.9(8)
C136 C137 H37C 109.2
C138 C137 H37C 109.2
C136 C137 HC7D 109.2
C138 C137 HC7D 109.2
H37C C137 HC7D 107.9
C133 C138 C137 112.3(6)
C133 C138 H38C 109.1
C137 C138 H38C 109.1
C133 C138 H38D 109.1
C137 C138 H38D 109.1
H38C C138 H38D 107.9
C2H C1H H1H1 109.5
C2H C1H H1H2 109.5
H1H1 C1H H1H2 109.5
C2H C1H H1H3 109.5
H1H1 C1H H1H3 109.5
H1H2 C1H H1H3 109.5
C1H C2H C3H 119(2)
C1H C2H H2H1 107.6
C3H C2H H2H1 107.6
C1H C2H H2H2 107.6
C3H C2H H2H2 107.6
H2H1 C2H H2H2 107.1
C2H C3H C4H 88(4)
C2H C3H H3H1 113.9
C4H C3H H3H1 113.9
C2H C3H H3H2 113.9
C4H C3H H3H2 113.9
H3H1 C3H H3H2 111.1
C5H C4H C3H 102(4)
C5H C4H H4H1 111.3
C3H C4H H4H1 111.3
C5H C4H H4H2 111.3
C3H C4H H4H2 111.3
H4H1 C4H H4H2 109.2
C6H C5H C4H 113(5)
C6H C5H H5H1 108.9
C4H C5H H5H1 108.9
C6H C5H H5H2 108.9
C4H C5H H5H2 108.9
H5H1 C5H H5H2 107.7
C5H C6H H6H1 109.5
C5H C6H H6H2 109.5
H6H1 C6H H6H2 109.5
C5H C6H H6H3 109.5
H6H1 C6H H6H3 109.5
H6H2 C6H H6H3 109.5
C1 N1 C2 123.06(12)
C1 N1 H1 118.5
C2 N1 H1 118.5
C1 N2 C14 122.65(13)
N2 C1 N1 120.63(13)
N2 C1 P3 123.05(13)
N1 C1 P3 116.19(13)
N2 C1 P13 122.09(18)
N1 C1 P13 117.22(17)
C7 C2 C3 122.13(14)
C7 C2 N1 119.35(14)
C3 C2 N1 118.48(14)
C4 C3 C2 117.81(15)
C4 C3 C8 120.71(15)
C2 C3 C8 121.41(13)
C5 C4 C3 120.87(16)
C5 C4 H4 119.6
C3 C4 H4 119.6
C6 C5 C4 120.39(15)
C6 C5 H5 119.8
C4 C5 H5 119.8
C5 C6 C7 120.90(16)
C5 C6 H6 119.6
C7 C6 H6 119.6
C6 C7 C2 117.88(16)
C6 C7 C11 121.17(16)
C2 C7 C11 120.92(14)
C3 C8 C10 113.16(15)
C3 C8 C9 110.46(14)
C10 C8 C9 111.21(17)
C3 C8 H8 107.2
C10 C8 H8 107.2
C9 C8 H8 107.2
C8 C9 H9A 109.5
C8 C9 H9B 109.5
H9A C9 H9B 109.5
C8 C9 H9C 109.5
H9A C9 H9C 109.5
H9B C9 H9C 109.5
C8 C9 H9D 109.5
H9A C9 H9D 141.1
H9B C9 H9D 56.3
H9C C9 H9D 56.3
C8 C9 H9E 109.5
H9A C9 H9E 56.3
H9B C9 H9E 141.1
H9C C9 H9E 56.3
H9D C9 H9E 109.5
C8 C9 H9F 109.5
H9A C9 H9F 56.3
H9B C9 H9F 56.3
H9C C9 H9F 141.1
H9D C9 H9F 109.5
H9E C9 H9F 109.5
C8 C10 H10A 109.5
C8 C10 H10B 109.5
H10A C10 H10B 109.5
C8 C10 H10C 109.5
H10A C10 H10C 109.5
H10B C10 H10C 109.5
C8 C10 H10D 109.5
H10A C10 H10D 141.1
H10B C10 H10D 56.3
H10C C10 H10D 56.3
C8 C10 H10E 109.5
H10A C10 H10E 56.3
H10B C10 H10E 141.1
H10C C10 H10E 56.3
H10D C10 H10E 109.5
C8 C10 H10F 109.5
H10A C10 H10F 56.3
H10B C10 H10F 56.3
H10C C10 H10F 141.1
H10D C10 H10F 109.5
H10E C10 H10F 109.5
C7 C11 C12 110.13(19)
C7 C11 C13 112.73(17)
C12 C11 C13 111.2(2)
C7 C11 H11 107.5
C12 C11 H11 107.5
C13 C11 H11 107.5
C11 C12 H12A 109.5
C11 C12 H12B 109.5
H12A C12 H12B 109.5
C11 C12 H12C 109.5
H12A C12 H12C 109.5
H12B C12 H12C 109.5
C11 C12 H12D 109.5
H12A C12 H12D 141.1
H12B C12 H12D 56.3
H12C C12 H12D 56.3
C11 C12 H12E 109.5
H12A C12 H12E 56.3
H12B C12 H12E 141.1
H12C C12 H12E 56.3
H12D C12 H12E 109.5
C11 C12 H12F 109.5
H12A C12 H12F 56.3
H12B C12 H12F 56.3
H12C C12 H12F 141.1
H12D C12 H12F 109.5
H12E C12 H12F 109.5
C11 C13 H13A 109.5
C11 C13 H13B 109.5
H13A C13 H13B 109.5
C11 C13 H13C 109.5
H13A C13 H13C 109.5
H13B C13 H13C 109.5
C11 C13 H13D 109.5
H13A C13 H13D 141.1
H13B C13 H13D 56.3
H13C C13 H13D 56.3
C11 C13 H13E 109.5
H13A C13 H13E 56.3
H13B C13 H13E 141.1
H13C C13 H13E 56.3
H13D C13 H13E 109.5
C11 C13 H13F 109.5
H13A C13 H13F 56.3
H13B C13 H13F 56.3
H13C C13 H13F 141.1
H13D C13 H13F 109.5
H13E C13 H13F 109.5
C19 C14 C15 120.49(15)
C19 C14 N2 120.72(15)
C15 C14 N2 118.34(14)
C16 C15 C14 118.68(16)
C16 C15 C20 120.51(16)
C14 C15 C20 120.80(14)
C17 C16 C15 121.27(18)
C17 C16 H16 119.4
C15 C16 H16 119.4
C18 C17 C16 119.40(16)
C18 C17 H17 120.3
C16 C17 H17 120.3
C17 C18 C19 121.83(18)
C17 C18 H18 119.1
C19 C18 H18 119.1
C18 C19 C14 118.32(17)
C18 C19 C23 119.85(17)
C14 C19 C23 121.78(16)
C15 C20 C21 111.21(17)
C15 C20 C22 112.28(16)
C21 C20 C22 110.13(18)
C15 C20 H20 107.7
C21 C20 H20 107.7
C22 C20 H20 107.7
C20 C21 H21A 109.5
C20 C21 H21B 109.5
H21A C21 H21B 109.5
C20 C21 H21C 109.5
H21A C21 H21C 109.5
H21B C21 H21C 109.5
C20 C21 H21D 109.5
H21A C21 H21D 141.1
H21B C21 H21D 56.3
H21C C21 H21D 56.3
C20 C21 H21E 109.5
H21A C21 H21E 56.3
H21B C21 H21E 141.1
H21C C21 H21E 56.3
H21D C21 H21E 109.5
C20 C21 H21F 109.5
H21A C21 H21F 56.3
H21B C21 H21F 56.3
H21C C21 H21F 141.1
H21D C21 H21F 109.5
H21E C21 H21F 109.5
C20 C22 H22A 109.5
C20 C22 H22B 109.5
H22A C22 H22B 109.5
C20 C22 H22C 109.5
H22A C22 H22C 109.5
H22B C22 H22C 109.5
C20 C22 H22D 109.5
H22A C22 H22D 141.1
H22B C22 H22D 56.3
H22C C22 H22D 56.3
C20 C22 H22E 109.5
H22A C22 H22E 56.3
H22B C22 H22E 141.1
H22C C22 H22E 56.3
H22D C22 H22E 109.5
C20 C22 H22F 109.5
H22A C22 H22F 56.3
H22B C22 H22F 56.3
H22C C22 H22F 141.1
H22D C22 H22F 109.5
H22E C22 H22F 109.5
C19 C23 C24 112.89(18)
C19 C23 C25 110.4(2)
C24 C23 C25 109.4(2)
C19 C23 H23 108.0
C24 C23 H23 108.0
C25 C23 H23 108.0
C23 C24 H24A 109.5
C23 C24 H24B 109.5
H24A C24 H24B 109.5
C23 C24 H24C 109.5
H24A C24 H24C 109.5
H24B C24 H24C 109.5
C23 C24 H24D 109.5
H24A C24 H24D 141.1
H24B C24 H24D 56.3
H24C C24 H24D 56.3
C23 C24 H24E 109.5
H24A C24 H24E 56.3
H24B C24 H24E 141.1
H24C C24 H24E 56.3
H24D C24 H24E 109.5
C23 C24 H24F 109.5
H24A C24 H24F 56.3
H24B C24 H24F 56.3
H24C C24 H24F 141.1
H24D C24 H24F 109.5
H24E C24 H24F 109.5
C23 C25 H25A 109.5
C23 C25 H25B 109.5
H25A C25 H25B 109.5
C23 C25 H25C 109.5
H25A C25 H25C 109.5
H25B C25 H25C 109.5
C23 C25 H25D 109.5
H25A C25 H25D 141.1
H25B C25 H25D 56.3
H25C C25 H25D 56.3
C23 C25 H25E 109.5
H25A C25 H25E 56.3
H25B C25 H25E 141.1
H25C C25 H25E 56.3
H25D C25 H25E 109.5
C23 C25 H25F 109.5
H25A C25 H25F 56.3
H25B C25 H25F 56.3
H25C C25 H25F 141.1
H25D C25 H25F 109.5
H25E C25 H25F 109.5
O102 K101 O101 60.97(4)
O102 K101 O106 93.06(5)
O101 K101 O106 118.37(5)
O102 K101 O105 130.30(5)
O101 K101 O105 93.82(4)
O106 K101 O105 60.28(4)
O102 K101 O104 96.41(4)
O101 K101 O104 134.18(4)
O106 K101 O104 100.89(5)
O105 K101 O104 127.54(4)
O102 K101 O103 121.08(4)
O101 K101 O103 96.14(4)
O106 K101 O103 140.94(5)
O105 K101 O103 102.42(4)
O104 K101 O103 60.06(5)
O102 K101 N101 120.47(4)
O101 K101 N101 59.91(4)
O106 K101 N101 120.42(4)
O105 K101 N101 60.55(4)
O104 K101 N101 119.87(5)
O103 K101 N101 60.35(4)
O102 K101 N102 60.14(4)
O101 K101 N102 120.71(5)
O106 K101 N102 59.43(5)
O105 K101 N102 119.23(5)
O104 K101 N102 59.72(5)
O103 K101 N102 119.32(5)
N101 K101 N102 179.38(5)
C107 N101 C101 109.52(16)
C107 N101 C113 110.36(16)
C101 N101 C113 110.10(15)
C107 N101 K101 109.23(12)
C101 N101 K101 109.67(11)
C113 N101 K101 107.93(11)
C112 N102 C106 110.49(18)
C112 N102 C118 110.23(19)
C106 N102 C118 109.5(2)
C112 N102 K101 108.80(14)
C106 N102 K101 107.90(12)
C118 N102 K101 109.93(12)
C102 O101 C103 111.33(15)
C102 O101 K101 118.62(10)
C103 O101 K101 115.17(11)
C104 O102 C105 110.60(17)
C104 O102 K101 113.50(11)
C105 O102 K101 119.31(11)
C108 O103 C109 111.10(16)
C108 O103 K101 114.70(12)
C109 O103 K101 114.29(13)
C110 O104 C111 111.97(18)
C110 O104 K101 113.90(12)
C111 O104 K101 119.48(14)
C115 O105 C114 111.14(15)
C115 O105 K101 111.06(10)
C114 O105 K101 117.92(10)
C116 O106 C117 111.77(15)
C116 O106 K101 117.57(12)
C117 O106 K101 118.68(13)
N101 C101 C102 113.31(15)
N101 C101 H10G 108.9
C102 C101 H10G 108.9
N101 C101 H10H 108.9
C102 C101 H10H 108.9
H10G C101 H10H 107.7
O101 C102 C101 108.76(15)
O101 C102 H10I 109.9
C101 C102 H10I 109.9
O101 C102 H10J 109.9
C101 C102 H10J 109.9
H10I C102 H10J 108.3
O101 C103 C104 108.84(17)
O101 C103 H10K 109.9
C104 C103 H10K 109.9
O101 C103 H10L 109.9
C104 C103 H10L 109.9
H10K C103 H10L 108.3
O102 C104 C103 109.65(19)
O102 C104 H10M 109.7
C103 C104 H10M 109.7
O102 C104 H10N 109.7
C103 C104 H10N 109.7
H10M C104 H10N 108.2
O102 C105 C106 109.2(2)
O102 C105 H10O 109.8
C106 C105 H10O 109.8
O102 C105 H10P 109.8
C106 C105 H10P 109.8
H10O C105 H10P 108.3
N102 C106 C105 113.33(17)
N102 C106 H10Q 108.9
C105 C106 H10Q 108.9
N102 C106 H10R 108.9
C105 C106 H10R 108.9
H10Q C106 H10R 107.7
N101 C107 C108 113.56(18)
N101 C107 H10S 108.9
C108 C107 H10S 108.9
N101 C107 H10T 108.9
C108 C107 H10T 108.9
H10S C107 H10T 107.7
O103 C108 C107 108.94(18)
O103 C108 H10U 109.9
C107 C108 H10U 109.9
O103 C108 H10V 109.9
C107 C108 H10V 109.9
H10U C108 H10V 108.3
O103 C109 C110 109.36(18)
O103 C109 H10W 109.8
C110 C109 H10W 109.8
O103 C109 H10X 109.8
C110 C109 H10X 109.8
H10W C109 H10X 108.3
O104 C110 C109 109.15(17)
O104 C110 H11A 109.9
C109 C110 H11A 109.9
O104 C110 H11B 109.9
C109 C110 H11B 109.9
H11A C110 H11B 108.3
O104 C111 C112 109.69(19)
O104 C111 H11C 109.7
C112 C111 H11C 109.7
O104 C111 H11D 109.7
C112 C111 H11D 109.7
H11C C111 H11D 108.2
N102 C112 C111 114.45(19)
N102 C112 H11E 108.6
C111 C112 H11E 108.6
N102 C112 H11F 108.6
C111 C112 H11F 108.6
H11E C112 H11F 107.6
N101 C113 C114 113.81(16)
N101 C113 H11G 108.8
C114 C113 H11G 108.8
N101 C113 H11H 108.8
C114 C113 H11H 108.8
H11G C113 H11H 107.7
O105 C114 C113 109.75(16)
O105 C114 H11I 109.7
C113 C114 H11I 109.7
O105 C114 H11J 109.7
C113 C114 H11J 109.7
H11I C114 H11J 108.2
O105 C115 C116 109.64(17)
O105 C115 H11K 109.7
C116 C115 H11K 109.7
O105 C115 H11L 109.7
C116 C115 H11L 109.7
H11K C115 H11L 108.2
O106 C116 C115 108.90(15)
O106 C116 H11M 109.9
C115 C116 H11M 109.9
O106 C116 H11N 109.9
C115 C116 H11N 109.9
H11M C116 H11N 108.3
O106 C117 C118 108.14(17)
O106 C117 H11O 110.1
C118 C117 H11O 110.1
O106 C117 H11P 110.1
C118 C117 H11P 110.1
H11O C117 H11P 108.4
N102 C118 C117 113.9(2)
N102 C118 H11Q 108.8
C117 C118 H11Q 108.8
N102 C118 H11R 108.8
C117 C118 H11R 108.8
H11Q C118 H11R 107.7

loop_
_geom_bond_atom_site_label_1
_geom_bond_atom_site_label_2
_geom_bond_distance
P1 P2 2.1499(18)
P1 P3 2.230(3)
P1 P4 2.252(2)
P2 P5 2.1403(16)
P3 C1 1.873(3)
P3 P6 2.193(4)
P4 C26 1.893(2)
P4 P7 2.1980(9)
P5 P7 2.2309(14)
P5 P6 2.236(3)
P6 P7 2.189(3)
N3 C26 1.365(3)
N3 C27 1.467(3)
N3 H3 0.8800
N4 C26 1.277(3)
N4 C33 1.459(3)
C27 C28 1.512(5)
C27 C32 1.528(5)
C27 H27 1.0000
C28 C29 1.536(5)
C28 H28A 0.9900
C28 H28B 0.9900
C29 C30 1.519(6)
C29 H29A 0.9900
C29 H29B 0.9900
C30 C31 1.526(7)
C30 H30A 0.9900
C30 H30B 0.9900
C31 C32 1.513(5)
C31 H31A 0.9900
C31 H31B 0.9900
C32 H32A 0.9900
C32 H32B 0.9900
C33 C38 1.517(6)
C33 C34 1.529(4)
C33 H33 1.0000
C34 C35 1.524(8)
C34 H34A 0.9900
C34 H34B 0.9900
C35 C36 1.517(9)
C35 H35A 0.9900
C35 H35B 0.9900
C36 C37 1.521(5)
C36 H36A 0.9900
C36 H36B 0.9900
C37 C38 1.526(6)
C37 H37A 0.9900
C37 H37B 0.9900
C38 H38A 0.9900
C38 H38B 0.9900
O1T C1T 1.388(10)
O1T C4T 1.435(12)
C1T C2T 1.495(8)
C1T H1T1 0.9900
C1T H1T2 0.9900
C2T C3T 1.487(10)
C2T H2T1 0.9900
C2T H2T2 0.9900
C3T C4T 1.450(13)
C3T H3T1 0.9900
C3T H3T2 0.9900
C4T H4T1 0.9900
C4T H4T2 0.9900
P11 P12 2.123(4)
P11 P13 2.210(6)
P11 P14 2.252(4)
P12 P15 2.126(3)
P13 C1 1.892(5)
P13 P16 2.176(8)
P14 C126 1.876(5)
P14 P17 2.211(2)
P15 P16 2.188(6)
P15 P17 2.224(3)
P16 P17 2.165(7)
N13 C126 1.368(6)
N13 C127 1.468(6)
N13 H13 0.8800
N14 C126 1.278(6)
N14 C133 1.456(6)
C127 C128 1.492(9)
C127 C132 1.520(10)
C127 H127 1.0000
C128 C129 1.539(11)
C128 H28C 0.9900
C128 H28D 0.9900
C129 C130 1.514(15)
C129 H29C 0.9900
C129 H29D 0.9900
C130 C131 1.519(15)
C130 H30C 0.9900
C130 H30D 0.9900
C131 C132 1.520(11)
C131 H31C 0.9900
C131 H31D 0.9900
C132 H32C 0.9900
C132 H32D 0.9900
C133 C138 1.495(8)
C133 C134 1.535(13)
C133 H133 1.0000
C134 C135 1.529(14)
C134 H34C 0.9900
C134 H34D 0.9900
C135 C136 1.528(11)
C135 H35C 0.9900
C135 H35D 0.9900
C136 C137 1.496(13)
C136 H36C 0.9900
C136 H36D 0.9900
C137 C138 1.534(11)
C137 H37C 0.9900
C137 HC7D 0.9900
C138 H38C 0.9900
C138 H38D 0.9900
C1H C2H 1.440(19)
C1H H1H1 0.9800
C1H H1H2 0.9800
C1H H1H3 0.9800
C2H C3H 1.46(2)
C2H H2H1 0.9900
C2H H2H2 0.9900
C3H C4H 1.48(2)
C3H H3H1 0.9900
C3H H3H2 0.9900
C4H C5H 1.46(2)
C4H H4H1 0.9900
C4H H4H2 0.9900
C5H C6H 1.44(2)
C5H H5H1 0.9900
C5H H5H2 0.9900
C6H H6H1 0.9800
C6H H6H2 0.9800
C6H H6H3 0.9800
N1 C1 1.3611(19)
N1 C2 1.4346(18)
N1 H1 0.8800
N2 C1 1.281(2)
N2 C14 1.4176(19)
C2 C7 1.400(2)
C2 C3 1.402(2)
C3 C4 1.395(2)
C3 C8 1.520(2)
C4 C5 1.386(3)
C4 H4 0.9500
C5 C6 1.380(3)
C5 H5 0.9500
C6 C7 1.397(2)
C6 H6 0.9500
C7 C11 1.513(3)
C8 C10 1.524(2)
C8 C9 1.525(3)
C8 H8 1.0000
C9 H9A 0.9800
C9 H9B 0.9800
C9 H9C 0.9800
C9 H9D 0.9800
C9 H9E 0.9800
C9 H9F 0.9800
C10 H10A 0.9800
C10 H10B 0.9800
C10 H10C 0.9800
C10 H10D 0.9800
C10 H10E 0.9800
C10 H10F 0.9800
C11 C12 1.517(3)
C11 C13 1.518(3)
C11 H11 1.0000
C12 H12A 0.9800
C12 H12B 0.9800
C12 H12C 0.9800
C12 H12D 0.9800
C12 H12E 0.9800
C12 H12F 0.9800
C13 H13A 0.9800
C13 H13B 0.9800
C13 H13C 0.9800
C13 H13D 0.9800
C13 H13E 0.9800
C13 H13F 0.9800
C14 C19 1.409(2)
C14 C15 1.410(2)
C15 C16 1.395(2)
C15 C20 1.516(3)
C16 C17 1.385(3)
C16 H16 0.9500
C17 C18 1.379(3)
C17 H17 0.9500
C18 C19 1.394(3)
C18 H18 0.9500
C19 C23 1.517(3)
C20 C21 1.526(3)
C20 C22 1.532(3)
C20 H20 1.0000
C21 H21A 0.9800
C21 H21B 0.9800
C21 H21C 0.9800
C21 H21D 0.9800
C21 H21E 0.9800
C21 H21F 0.9800
C22 H22A 0.9800
C22 H22B 0.9800
C22 H22C 0.9800
C22 H22D 0.9800
C22 H22E 0.9800
C22 H22F 0.9800
C23 C24 1.521(3)
C23 C25 1.539(4)
C23 H23 1.0000
C24 H24A 0.9800
C24 H24B 0.9800
C24 H24C 0.9800
C24 H24D 0.9800
C24 H24E 0.9800
C24 H24F 0.9800
C25 H25A 0.9800
C25 H25B 0.9800
C25 H25C 0.9800
C25 H25D 0.9800
C25 H25E 0.9800
C25 H25F 0.9800
K101 O102 2.7694(13)
K101 O101 2.7826(13)
K101 O106 2.7969(14)
K101 O105 2.8241(13)
K101 O104 2.8301(14)
K101 O103 2.8309(15)
K101 N101 3.0299(16)
K101 N102 3.0438(17)
N101 C107 1.467(3)
N101 C101 1.473(2)
N101 C113 1.474(2)
N102 C112 1.465(3)
N102 C106 1.468(3)
N102 C118 1.469(3)
O101 C102 1.420(2)
O101 C103 1.423(2)
O102 C104 1.415(3)
O102 C105 1.426(3)
O103 C108 1.422(3)
O103 C109 1.423(2)
O104 C110 1.412(3)
O104 C111 1.420(3)
O105 C115 1.424(3)
O105 C114 1.429(2)
O106 C116 1.423(2)
O106 C117 1.426(2)
C101 C102 1.510(3)
C101 H10G 0.9900
C101 H10H 0.9900
C102 H10I 0.9900
C102 H10J 0.9900
C103 C104 1.490(3)
C103 H10K 0.9900
C103 H10L 0.9900
C104 H10M 0.9900
C104 H10N 0.9900
C105 C106 1.495(3)
C105 H10O 0.9900
C105 H10P 0.9900
C106 H10Q 0.9900
C106 H10R 0.9900
C107 C108 1.506(3)
C107 H10S 0.9900
C107 H10T 0.9900
C108 H10U 0.9900
C108 H10V 0.9900
C109 C110 1.489(3)
C109 H10W 0.9900
C109 H10X 0.9900
C110 H11A 0.9900
C110 H11B 0.9900
C111 C112 1.498(4)
C111 H11C 0.9900
C111 H11D 0.9900
C112 H11E 0.9900
C112 H11F 0.9900
C113 C114 1.500(3)
C113 H11G 0.9900
C113 H11H 0.9900
C114 H11I 0.9900
C114 H11J 0.9900
C115 C116 1.497(3)
C115 H11K 0.9900
C115 H11L 0.9900
C116 H11M 0.9900
C116 H11N 0.9900
C117 C118 1.504(3)
C117 H11O 0.9900
C117 H11P 0.9900
C118 H11Q 0.9900
C118 H11R 0.9900
